data_1562912
loop_
_publ_author_name
'Jung, Yaho'
'Nam, Gnu'
'Jeon, Jieun'
'Kim, Youngjo'
'You, Tae-Soo'

_publ_section_title
;
 Crystal structure and chemical bonding of novel Li-containing polar
 intermetallic compound La11Li12Ge16
;
_journal_name_full 'Journal of Solid State Chemistry'
_journal_page_first 543
_journal_page_last 549
_journal_paper_doi 10.1016/j.jssc.2012.07.034
_journal_volume 196
_journal_year 2012
_chemical_formula_moiety 'La11 Li12 Ge16'
_chemical_formula_sum 'Ge16 La11 Li12'
_chemical_formula_weight 2772.73
_space_group_IT_number 71
_space_group_name_Hall '-I 2 2'
_space_group_name_H-M_alt 'I m m m'
_symmetry_cell_setting orthorhombic
_symmetry_space_group_name_Hall '-I 2 2'
_symmetry_space_group_name_H-M 'I m m m'
_atom_sites_solution_hydrogens .
_atom_sites_solution_primary direct
_atom_sites_solution_secondary difmap
_audit_creation_method SHELXL-97
_cell_angle_alpha 90.00
_cell_angle_beta 90.00
_cell_angle_gamma 90.00
_cell_formula_units_Z 2
_cell_length_a 4.5244(4)
_cell_length_b 6.9932(6)
_cell_length_c 53.043(5)
_cell_measurement_reflns_used 1989
_cell_measurement_temperature 296(2)
_cell_measurement_theta_max 34.10
_cell_measurement_theta_min 3.07
_cell_volume 1678.3(3)
_computing_cell_refinement 'Bruker SAINT'
_computing_data_collection 'Bruker APEX2'
_computing_data_reduction 'Bruker SAINT'
_computing_molecular_graphics 'Bruker SHELXTL'
_computing_publication_material 'Bruker SHELXTL'
_computing_structure_refinement 'SHELXL-97 (Sheldrick, 2008)'
_computing_structure_solution 'SHELXS-97 (Sheldrick, 2008)'
_diffrn_ambient_temperature 296(2)
_diffrn_measured_fraction_theta_full 0.983
_diffrn_measured_fraction_theta_max 0.983
_diffrn_measurement_device_type 'Bruker APEX-II CCD'
_diffrn_measurement_method '\f and \w scans'
_diffrn_radiation_monochromator graphite
_diffrn_radiation_source 'fine-focus sealed tube'
_diffrn_radiation_type MoK\a
_diffrn_radiation_wavelength 0.71073
_diffrn_reflns_av_R_equivalents 0.0210
_diffrn_reflns_av_sigmaI/netI 0.0203
_diffrn_reflns_limit_h_max 6
_diffrn_reflns_limit_h_min -4
_diffrn_reflns_limit_k_max 3
_diffrn_reflns_limit_k_min -9
_diffrn_reflns_limit_l_max 58
_diffrn_reflns_limit_l_min -70
_diffrn_reflns_number 5106
_diffrn_reflns_theta_full 29.13
_diffrn_reflns_theta_max 29.13
_diffrn_reflns_theta_min 2.94
_exptl_absorpt_coefficient_mu 27.708
_exptl_absorpt_correction_type none
_exptl_crystal_colour Silver
_exptl_crystal_density_diffrn 5.487
_exptl_crystal_density_meas 5.487
_exptl_crystal_density_method 'not measured'
_exptl_crystal_description block
_exptl_crystal_F_000 2350
_exptl_crystal_size_max 0.04
_exptl_crystal_size_mid 0.02
_exptl_crystal_size_min 0.02
_refine_diff_density_max 1.149
_refine_diff_density_min -1.628
_refine_diff_density_rms 0.230
_refine_ls_extinction_coef 0.000309(15)
_refine_ls_extinction_expression Fc^*^=kFc[1+0.001xFc^2^\l^3^/sin(2\q)]^-1/4^
_refine_ls_extinction_method SHELXL
_refine_ls_goodness_of_fit_ref 1.085
_refine_ls_hydrogen_treatment .
_refine_ls_matrix_type full
_refine_ls_number_parameters 71
_refine_ls_number_reflns 1358
_refine_ls_number_restraints 0
_refine_ls_restrained_S_all 1.085
_refine_ls_R_factor_all 0.0274
_refine_ls_R_factor_gt 0.0217
_refine_ls_shift/su_max 0.002
_refine_ls_shift/su_mean 0.000
_refine_ls_structure_factor_coef Fsqd
_refine_ls_weighting_details 'calc w=1/[\s^2^(Fo^2^)+(0.0186P)^2^+7.1558P] where P=(Fo^2^+2Fc^2^)/3'
_refine_ls_weighting_scheme calc
_refine_ls_wR_factor_gt 0.0488
_refine_ls_wR_factor_ref 0.0507
_reflns_number_gt 1164
_reflns_number_total 1358
_reflns_threshold_expression >2sigma(I)
_cod_data_source_file JSSC-2012-196-543.cif
_cod_data_source_block La11Li12Ge16
_cod_depositor_comments
;
The following automatic conversions were performed:

data item '_symmetry_cell_setting' value 'Orthorhombic' was changed
to 'orthorhombic' in accordance with the built-in table derived from
the CIF Core dictionary named 'cif_core.dic' version 2.4.5 last
updated on 2014-11-21.

Automatic conversion script
Id: cif_fix_values 8369 2020-08-20 11:38:08Z andrius 
;
_cod_original_sg_symbol_H-M Immm
_cod_original_formula_sum 'La11 Li12 Ge16'
_cod_database_code 1562912

loop_
_symmetry_equiv_pos_as_xyz
'x, y, z'
'-x, -y, z'
'-x, y, -z'
'x, -y, -z'
'x+1/2, y+1/2, z+1/2'
'-x+1/2, -y+1/2, z+1/2'
'-x+1/2, y+1/2, -z+1/2'
'x+1/2, -y+1/2, -z+1/2'
'-x, -y, -z'
'x, y, -z'
'x, -y, z'
'-x, y, z'
'-x+1/2, -y+1/2, -z+1/2'
'x+1/2, y+1/2, -z+1/2'
'x+1/2, -y+1/2, z+1/2'
'-x+1/2, y+1/2, z+1/2'

loop_
_atom_site_label
_atom_site_type_symbol
_atom_site_fract_x
_atom_site_fract_y
_atom_site_fract_z
_atom_site_U_iso_or_equiv
_atom_site_adp_type
_atom_site_occupancy
_atom_site_symmetry_multiplicity
_atom_site_calc_flag
_atom_site_refinement_flags
_atom_site_disorder_assembly
_atom_site_disorder_group
La1 La 0.5000 0.0000 0.102640(8) 0.00909(11) Uani 1 4 d S . .
La2 La 0.5000 0.0000 0.178751(7) 0.00750(10) Uani 1 4 d S . .
La3 La 0.5000 0.0000 0.462665(8) 0.00943(10) Uani 1 4 d S . .
La4 La 0.0000 0.0000 0.282364(8) 0.00896(10) Uani 1 4 d S . .
La5 La 0.0000 0.0000 0.358376(7) 0.00751(10) Uani 1 4 d S . .
La6 La 0.0000 0.0000 0.0000 0.00853(13) Uani 1 8 d S . .
Ge1 Ge 0.0000 0.17972(7) 0.138588(10) 0.00920(13) Uani 1 2 d S . .
Ge2 Ge 0.0000 0.32021(8) 0.181967(10) 0.00906(13) Uani 1 2 d S . .
Ge3 Ge 0.5000 0.0000 0.239126(14) 0.01028(17) Uani 1 4 d S . .
Ge4 Ge 0.0000 0.0000 0.060266(14) 0.01047(17) Uani 1 4 d S . .
Ge5 Ge 0.0000 0.0000 0.418452(14) 0.01084(17) Uani 1 4 d S . .
Ge6 Ge 0.0000 0.18162(10) 0.5000 0.00928(16) Uani 1 4 d S . .
Li1 Li 0.0000 0.1875(13) 0.22788(19) 0.018(2) Uani 1 2 d S . .
Li2 Li 0.0000 0.3132(12) 0.09225(18) 0.017(2) Uani 1 2 d S . .
Li3 Li 0.0000 0.3093(14) 0.45223(17) 0.0146(19) Uani 1 2 d S . .

loop_
_atom_site_aniso_label
_atom_site_aniso_U_11
_atom_site_aniso_U_22
_atom_site_aniso_U_33
_atom_site_aniso_U_23
_atom_site_aniso_U_13
_atom_site_aniso_U_12
La1 0.0088(2) 0.0133(2) 0.0051(2) 0.000 0.000 0.000
La2 0.0087(2) 0.00812(19) 0.0057(2) 0.000 0.000 0.000
La3 0.0095(2) 0.0134(2) 0.0054(2) 0.000 0.000 0.000
La4 0.0086(2) 0.0129(2) 0.0054(2) 0.000 0.000 0.000
La5 0.0088(2) 0.00843(19) 0.0053(2) 0.000 0.000 0.000
La6 0.0102(3) 0.0093(3) 0.0060(3) 0.000 0.000 0.000
Ge1 0.0123(3) 0.0095(2) 0.0057(3) -0.00062(17) 0.000 0.000
Ge2 0.0119(3) 0.0098(3) 0.0055(3) -0.00050(17) 0.000 0.000
Ge3 0.0094(4) 0.0158(4) 0.0056(4) 0.000 0.000 0.000
Ge4 0.0094(4) 0.0158(4) 0.0062(4) 0.000 0.000 0.000
Ge5 0.0103(4) 0.0156(4) 0.0066(4) 0.000 0.000 0.000
Ge6 0.0106(4) 0.0094(3) 0.0079(4) 0.000 0.000 0.000
Li1 0.017(5) 0.014(4) 0.021(5) 0.005(3) 0.000 0.000
Li2 0.018(5) 0.007(4) 0.026(6) 0.003(3) 0.000 0.000
Li3 0.010(4) 0.026(5) 0.007(4) 0.002(3) 0.000 0.000

loop_
_atom_type_symbol
_atom_type_description
_atom_type_scat_dispersion_real
_atom_type_scat_dispersion_imag
_atom_type_scat_source
Li Li -0.0003 0.0001 'International Tables Vol C Tables 4.2.6.8 and 6.1.1.4'
Ge Ge 0.1547 1.8001 'International Tables Vol C Tables 4.2.6.8 and 6.1.1.4'
La La -0.2871 2.4523 'International Tables Vol C Tables 4.2.6.8 and 6.1.1.4'

loop_
_geom_angle_atom_site_label_1
_geom_angle_atom_site_label_2
_geom_angle_atom_site_label_3
_geom_angle
_geom_angle_site_symmetry_1
_geom_angle_site_symmetry_3
Ge4 La1 Ge4 90.37(2) . 1_655
Ge4 La1 Li2 51.43(16) . 2
Ge4 La1 Li2 112.37(15) 1_655 2
Ge4 La1 Li2 112.37(15) . 1_655
Ge4 La1 Li2 51.43(16) 1_655 1_655
Li2 La1 Li2 160.2(3) 2 1_655
Ge4 La1 Li2 112.37(15) . 2_655
Ge4 La1 Li2 51.43(16) 1_655 2_655
Li2 La1 Li2 90.1(2) 2 2_655
Li2 La1 Li2 86.5(2) 1_655 2_655
Ge4 La1 Li2 51.43(16) . .
Ge4 La1 Li2 112.37(15) 1_655 .
Li2 La1 Li2 86.5(2) 2 .
Li2 La1 Li2 90.1(2) 1_655 .
Li2 La1 Li2 160.2(3) 2_655 .
Ge4 La1 Li3 50.15(7) . 14_545
Ge4 La1 Li3 50.15(7) 1_655 14_545
Li2 La1 Li3 63.8(2) 2 14_545
Li2 La1 Li3 97.4(2) 1_655 14_545
Li2 La1 Li3 63.8(2) 2_655 14_545
Li2 La1 Li3 97.4(2) . 14_545
Ge4 La1 Li3 50.15(7) . 13
Ge4 La1 Li3 50.15(7) 1_655 13
Li2 La1 Li3 97.4(2) 2 13
Li2 La1 Li3 63.8(2) 1_655 13
Li2 La1 Li3 97.4(2) 2_655 13
Li2 La1 Li3 63.8(2) . 13
Li3 La1 Li3 49.2(3) 14_545 13
Ge4 La1 Ge1 85.346(13) . .
Ge4 La1 Ge1 156.537(10) 1_655 .
Li2 La1 Ge1 82.65(13) 2 .
Li2 La1 Ge1 109.42(14) 1_655 .
Li2 La1 Ge1 150.25(17) 2_655 .
Li2 La1 Ge1 48.42(17) . .
Li3 La1 Ge1 134.60(3) 14_545 .
Li3 La1 Ge1 112.11(11) 13 .
Ge4 La1 Ge1 156.537(10) . 1_655
Ge4 La1 Ge1 85.347(13) 1_655 1_655
Li2 La1 Ge1 150.25(17) 2 1_655
Li2 La1 Ge1 48.42(17) 1_655 1_655
Li2 La1 Ge1 82.65(13) 2_655 1_655
Li2 La1 Ge1 109.42(14) . 1_655
Li3 La1 Ge1 134.60(3) 14_545 1_655
Li3 La1 Ge1 112.11(11) 13 1_655
Ge1 La1 Ge1 89.456(17) . 1_655
Ge4 La1 Ge1 156.537(10) . 2_655
Ge4 La1 Ge1 85.347(13) 1_655 2_655
Li2 La1 Ge1 109.42(14) 2 2_655
Li2 La1 Ge1 82.65(13) 1_655 2_655
Li2 La1 Ge1 48.42(17) 2_655 2_655
Li2 La1 Ge1 150.25(17) . 2_655
Li3 La1 Ge1 112.11(11) 14_545 2_655
Li3 La1 Ge1 134.60(3) 13 2_655
Ge1 La1 Ge1 107.23(2) . 2_655
Ge1 La1 Ge1 46.033(19) 1_655 2_655
Ge4 La1 Ge1 85.346(13) . 2
Ge4 La1 Ge1 156.536(10) 1_655 2
Li2 La1 Ge1 48.42(17) 2 2
Li2 La1 Ge1 150.25(17) 1_655 2
Li2 La1 Ge1 109.42(14) 2_655 2
Li2 La1 Ge1 82.65(13) . 2
Li3 La1 Ge1 112.11(11) 14_545 2
Li3 La1 Ge1 134.60(3) 13 2
Ge1 La1 Ge1 46.032(19) . 2
Ge1 La1 Ge1 107.23(2) 1_655 2
Ge1 La1 Ge1 89.456(17) 2_655 2
Ge2 La2 Ge2 90.417(15) . 1_655
Ge2 La2 Ge2 89.255(15) . 2
Ge2 La2 Ge2 173.86(2) 1_655 2
Ge2 La2 Ge2 173.86(2) . 2_655
Ge2 La2 Ge2 89.255(15) 1_655 2_655
Ge2 La2 Ge2 90.417(15) 2 2_655
Ge2 La2 Ge3 86.932(12) . .
Ge2 La2 Ge3 86.930(12) 1_655 .
Ge2 La2 Ge3 86.930(12) 2 .
Ge2 La2 Ge3 86.930(12) 2_655 .
Ge2 La2 Ge1 44.899(13) . .
Ge2 La2 Ge1 104.453(13) 1_655 .
Ge2 La2 Ge1 79.542(12) 2 .
Ge2 La2 Ge1 140.932(17) 2_655 .
Ge3 La2 Ge1 129.461(9) . .
Ge2 La2 Ge1 79.541(12) . 2
Ge2 La2 Ge1 140.932(17) 1_655 2
Ge2 La2 Ge1 44.901(13) 2 2
Ge2 La2 Ge1 104.453(13) 2_655 2
Ge3 La2 Ge1 129.461(10) . 2
Ge1 La2 Ge1 44.044(18) . 2
Ge2 La2 Ge1 104.452(13) . 1_655
Ge2 La2 Ge1 44.901(13) 1_655 1_655
Ge2 La2 Ge1 140.932(17) 2 1_655
Ge2 La2 Ge1 79.542(12) 2_655 1_655
Ge3 La2 Ge1 129.461(10) . 1_655
Ge1 La2 Ge1 84.892(16) . 1_655
Ge1 La2 Ge1 101.079(19) 2 1_655
Ge2 La2 Ge1 140.930(17) . 2_655
Ge2 La2 Ge1 79.542(12) 1_655 2_655
Ge2 La2 Ge1 104.453(13) 2 2_655
Ge2 La2 Ge1 44.901(13) 2_655 2_655
Ge3 La2 Ge1 129.461(10) . 2_655
Ge1 La2 Ge1 101.078(19) . 2_655
Ge1 La2 Ge1 84.892(16) 2 2_655
Ge1 La2 Ge1 44.044(18) 1_655 2_655
Ge2 La2 Li1 98.49(11) . 1_655
Ge2 La2 Li1 43.76(13) 1_655 1_655
Ge2 La2 Li1 130.29(13) 2 1_655
Ge2 La2 Li1 77.10(11) 2_655 1_655
Ge3 La2 Li1 45.10(12) . 1_655
Ge1 La2 Li1 136.80(13) . 1_655
Ge1 La2 Li1 174.51(11) 2 1_655
Ge1 La2 Li1 84.37(12) 1_655 1_655
Ge1 La2 Li1 99.68(10) 2_655 1_655
Ge2 La2 Li1 130.29(13) . 2_655
Ge2 La2 Li1 77.10(11) 1_655 2_655
Ge2 La2 Li1 98.49(11) 2 2_655
Ge2 La2 Li1 43.76(13) 2_655 2_655
Ge3 La2 Li1 45.10(12) . 2_655
Ge1 La2 Li1 174.51(11) . 2_655
Ge1 La2 Li1 136.80(13) 2 2_655
Ge1 La2 Li1 99.68(10) 1_655 2_655
Ge1 La2 Li1 84.37(12) 2_655 2_655
Li1 La2 Li1 41.6(3) 1_655 2_655
Ge2 La2 Li1 77.11(11) . 2
Ge2 La2 Li1 130.29(13) 1_655 2
Ge2 La2 Li1 43.76(13) 2 2
Ge2 La2 Li1 98.49(11) 2_655 2
Ge3 La2 Li1 45.10(12) . 2
Ge1 La2 Li1 99.68(10) . 2
Ge1 La2 Li1 84.37(12) 2 2
Ge1 La2 Li1 174.51(11) 1_655 2
Ge1 La2 Li1 136.80(13) 2_655 2
Li1 La2 Li1 90.2(2) 1_655 2
Li1 La2 Li1 75.59(19) 2_655 2
Li3 La3 Li3 85.8(3) . 2
Li3 La3 Li3 90.8(3) . 1_655
Li3 La3 Li3 159.9(3) 2 1_655
Li3 La3 Li3 159.9(3) . 2_655
Li3 La3 Li3 90.8(2) 2 2_655
Li3 La3 Li3 85.8(3) 1_655 2_655
Li3 La3 Li2 96.87(19) . 14_545
Li3 La3 Li2 64.06(19) 2 14_545
Li3 La3 Li2 96.9(2) 1_655 14_545
Li3 La3 Li2 64.06(19) 2_655 14_545
Li3 La3 Li2 64.07(19) . 13
Li3 La3 Li2 96.9(2) 2 13
Li3 La3 Li2 64.06(19) 1_655 13
Li3 La3 Li2 96.87(19) 2_655 13
Li2 La3 Li2 48.3(3) 14_545 13
Li3 La3 Ge5 51.72(16) . .
Li3 La3 Ge5 51.72(16) 2 .
Li3 La3 Ge5 111.64(15) 1_655 .
Li3 La3 Ge5 111.64(15) 2_655 .
Li2 La3 Ge5 48.95(6) 14_545 .
Li2 La3 Ge5 48.95(7) 13 .
Li3 La3 Ge5 111.65(15) . 1_655
Li3 La3 Ge5 111.64(15) 2 1_655
Li3 La3 Ge5 51.72(16) 1_655 1_655
Li3 La3 Ge5 51.72(16) 2_655 1_655
Li2 La3 Ge5 48.95(6) 14_545 1_655
Li2 La3 Ge5 48.95(6) 13 1_655
Ge5 La3 Ge5 87.93(2) . 1_655
Li3 La3 Ge6 109.52(15) . 1_655
Li3 La3 Ge6 149.75(17) 2 1_655
Li3 La3 Ge6 49.27(16) 1_655 1_655
Li3 La3 Ge6 82.94(13) 2_655 1_655
Li2 La3 Ge6 135.47(3) 14_545 1_655
Li2 La3 Ge6 113.23(11) 13 1_655
Ge5 La3 Ge6 156.621(13) . 1_655
Ge5 La3 Ge6 87.451(11) 1_655 1_655
Li3 La3 Ge6 49.27(16) . .
Li3 La3 Ge6 82.94(13) 2 .
Li3 La3 Ge6 109.52(15) 1_655 .
Li3 La3 Ge6 149.75(17) 2_655 .
Li2 La3 Ge6 135.47(3) 14_545 .
Li2 La3 Ge6 113.23(11) 13 .
Ge5 La3 Ge6 87.449(11) . .
Ge5 La3 Ge6 156.620(13) 1_655 .
Ge6 La3 Ge6 87.754(14) 1_655 .
Li3 La3 Ge6 149.74(17) . 9_656
Li3 La3 Ge6 109.52(15) 2 9_656
Li3 La3 Ge6 82.94(13) 1_655 9_656
Li3 La3 Ge6 49.27(16) 2_655 9_656
Li2 La3 Ge6 113.23(11) 14_545 9_656
Li2 La3 Ge6 135.47(3) 13 9_656
Ge5 La3 Ge6 156.621(13) . 9_656
Ge5 La3 Ge6 87.451(11) 1_655 9_656
Ge6 La3 Ge6 45.80(2) 1_655 9_656
Ge6 La3 Ge6 105.289(15) . 9_656
Li3 La3 Ge6 82.94(13) . 9_556
Li3 La3 Ge6 49.27(16) 2 9_556
Li3 La3 Ge6 149.75(17) 1_655 9_556
Li3 La3 Ge6 109.52(15) 2_655 9_556
Li2 La3 Ge6 113.23(11) 14_545 9_556
Li2 La3 Ge6 135.47(3) 13 9_556
Ge5 La3 Ge6 87.449(11) . 9_556
Ge5 La3 Ge6 156.620(13) 1_655 9_556
Ge6 La3 Ge6 105.289(15) 1_655 9_556
Ge6 La3 Ge6 45.80(2) . 9_556
Ge6 La3 Ge6 87.754(14) 9_656 9_556
Li1 La4 Li1 48.8(3) . 2
Li1 La4 Li1 97.35(12) . 14_445
Li1 La4 Li1 64.0(2) 2 14_445
Li1 La4 Li1 64.0(2) . 13
Li1 La4 Li1 97.35(12) 2 13
Li1 La4 Li1 160.4(4) 14_445 13
Li1 La4 Li1 97.35(12) . 14_545
Li1 La4 Li1 64.0(2) 2 14_545
Li1 La4 Li1 90.3(2) 14_445 14_545
Li1 La4 Li1 86.4(2) 13 14_545
Li1 La4 Li1 64.0(2) . 13_455
Li1 La4 Li1 97.35(12) 2 13_455
Li1 La4 Li1 86.4(2) 14_445 13_455
Li1 La4 Li1 90.3(2) 13 13_455
Li1 La4 Li1 160.4(4) 14_545 13_455
Li1 La4 Ge2 112.05(11) . 13
Li1 La4 Ge2 134.38(3) 2 13
Li1 La4 Ge2 150.35(18) 14_445 13
Li1 La4 Ge2 48.07(17) 13 13
Li1 La4 Ge2 82.46(13) 14_545 13
Li1 La4 Ge2 109.39(15) 13_455 13
Li1 La4 Ge2 134.38(3) . 14_545
Li1 La4 Ge2 112.05(11) 2 14_545
Li1 La4 Ge2 109.39(15) 14_445 14_545
Li1 La4 Ge2 82.46(13) 13 14_545
Li1 La4 Ge2 48.07(17) 14_545 14_545
Li1 La4 Ge2 150.35(18) 13_455 14_545
Ge2 La4 Ge2 46.180(19) 13 14_545
Li1 La4 Ge2 134.38(3) . 14_445
Li1 La4 Ge2 112.05(11) 2 14_445
Li1 La4 Ge2 48.07(17) 14_445 14_445
Li1 La4 Ge2 150.35(18) 13 14_445
Li1 La4 Ge2 109.39(15) 14_545 14_445
Li1 La4 Ge2 82.46(13) 13_455 14_445
Ge2 La4 Ge2 107.67(2) 13 14_445
Ge2 La4 Ge2 89.763(17) 14_545 14_445
Li1 La4 Ge2 112.05(11) . 13_455
Li1 La4 Ge2 134.38(3) 2 13_455
Li1 La4 Ge2 82.46(13) 14_445 13_455
Li1 La4 Ge2 109.39(15) 13 13_455
Li1 La4 Ge2 150.35(18) 14_545 13_455
Li1 La4 Ge2 48.07(17) 13_455 13_455
Ge2 La4 Ge2 89.763(17) 13 13_455
Ge2 La4 Ge2 107.67(2) 14_545 13_455
Ge2 La4 Ge2 46.181(19) 14_445 13_455
Li1 La4 Ge3 49.59(7) . 1_455
Li1 La4 Ge3 49.58(7) 2 1_455
Li1 La4 Ge3 51.77(17) 14_445 1_455
Li1 La4 Ge3 112.12(15) 13 1_455
Li1 La4 Ge3 112.12(15) 14_545 1_455
Li1 La4 Ge3 51.77(17) 13_455 1_455
Ge2 La4 Ge3 156.302(11) 13 1_455
Ge2 La4 Ge3 156.302(11) 14_545 1_455
Ge2 La4 Ge3 85.675(13) 14_445 1_455
Ge2 La4 Ge3 85.675(13) 13_455 1_455
Li1 La4 Ge3 49.58(7) . .
Li1 La4 Ge3 49.58(7) 2 .
Li1 La4 Ge3 112.12(15) 14_445 .
Li1 La4 Ge3 51.77(17) 13 .
Li1 La4 Ge3 51.77(17) 14_545 .
Li1 La4 Ge3 112.12(15) 13_455 .
Ge2 La4 Ge3 85.677(13) 13 .
Ge2 La4 Ge3 85.677(13) 14_545 .
Ge2 La4 Ge3 156.302(11) 14_445 .
Ge2 La4 Ge3 156.302(11) 13_455 .
Ge3 La4 Ge3 89.22(2) 1_455 .
Ge5 La5 Ge1 87.105(12) . 13
Ge5 La5 Ge1 87.105(12) . 14_445
Ge1 La5 Ge1 174.21(2) 13 14_445
Ge5 La5 Ge1 87.105(12) . 14_545
Ge1 La5 Ge1 89.284(15) 13 14_545
Ge1 La5 Ge1 90.424(15) 14_445 14_545
Ge5 La5 Ge1 87.105(12) . 13_455
Ge1 La5 Ge1 90.424(15) 13 13_455
Ge1 La5 Ge1 89.284(15) 14_445 13_455
Ge1 La5 Ge1 174.21(2) 14_545 13_455
Ge5 La5 Ge2 129.586(9) . 14_445
Ge1 La5 Ge2 140.655(17) 13 14_445
Ge1 La5 Ge2 44.850(14) 14_445 14_445
Ge1 La5 Ge2 104.312(13) 14_545 14_445
Ge1 La5 Ge2 79.466(12) 13_455 14_445
Ge5 La5 Ge2 129.586(9) . 13_455
Ge1 La5 Ge2 104.312(13) 13 13_455
Ge1 La5 Ge2 79.466(12) 14_445 13_455
Ge1 La5 Ge2 140.655(17) 14_545 13_455
Ge1 La5 Ge2 44.850(14) 13_455 13_455
Ge2 La5 Ge2 43.972(18) 14_445 13_455
Ge5 La5 Ge2 129.586(9) . 14_545
Ge1 La5 Ge2 79.466(12) 13 14_545
Ge1 La5 Ge2 104.312(13) 14_445 14_545
Ge1 La5 Ge2 44.850(14) 14_545 14_545
Ge1 La5 Ge2 140.655(17) 13_455 14_545
Ge2 La5 Ge2 84.694(16) 14_445 14_545
Ge2 La5 Ge2 100.827(19) 13_455 14_545
Ge5 La5 Ge2 129.586(9) . 13
Ge1 La5 Ge2 44.850(14) 13 13
Ge1 La5 Ge2 140.655(17) 14_445 13
Ge1 La5 Ge2 79.466(12) 14_545 13
Ge1 La5 Ge2 104.312(13) 13_455 13
Ge2 La5 Ge2 100.827(19) 14_445 13
Ge2 La5 Ge2 84.694(16) 13_455 13
Ge2 La5 Ge2 43.972(18) 14_545 13
Ge5 La5 Li2 44.93(12) . 13
Ge1 La5 Li2 44.11(13) 13 13
Ge1 La5 Li2 130.28(13) 14_445 13
Ge1 La5 Li2 77.20(11) 14_545 13
Ge1 La5 Li2 98.63(11) 13_455 13
Ge2 La5 Li2 174.47(11) 14_445 13
Ge2 La5 Li2 136.96(13) 13_455 13
Ge2 La5 Li2 99.87(9) 14_545 13
Ge2 La5 Li2 84.66(12) 13 13
Ge5 La5 Li2 44.93(12) . 14_545
Ge1 La5 Li2 77.20(11) 13 14_545
Ge1 La5 Li2 98.63(11) 14_445 14_545
Ge1 La5 Li2 44.11(13) 14_545 14_545
Ge1 La5 Li2 130.28(13) 13_455 14_545
Ge2 La5 Li2 136.96(13) 14_445 14_545
Ge2 La5 Li2 174.47(11) 13_455 14_545
Ge2 La5 Li2 84.66(12) 14_545 14_545
Ge2 La5 Li2 99.87(9) 13 14_545
Li2 La5 Li2 41.4(3) 13 14_545
Ge5 La5 Li2 44.93(12) . 13_455
Ge1 La5 Li2 98.63(11) 13 13_455
Ge1 La5 Li2 77.20(11) 14_445 13_455
Ge1 La5 Li2 130.28(13) 14_545 13_455
Ge1 La5 Li2 44.11(13) 13_455 13_455
Ge2 La5 Li2 99.87(9) 14_445 13_455
Ge2 La5 Li2 84.66(12) 13_455 13_455
Ge2 La5 Li2 174.47(11) 14_545 13_455
Ge2 La5 Li2 136.96(13) 13 13_455
Li2 La5 Li2 75.41(18) 13 13_455
Li2 La5 Li2 89.9(2) 14_545 13_455
Ge6 La6 Ge6 180.000(19) 13 5_444
Ge6 La6 Ge6 90.91(2) 13 13_455
Ge6 La6 Ge6 89.09(2) 5_444 13_455
Ge6 La6 Ge6 89.09(2) 13 5_544
Ge6 La6 Ge6 90.91(2) 5_444 5_544
Ge6 La6 Ge6 180.0 13_455 5_544
Ge6 La6 Ge4 90.0 13 9
Ge6 La6 Ge4 90.0 5_444 9
Ge6 La6 Ge4 90.0 13_455 9
Ge6 La6 Ge4 90.0 5_544 9
Ge6 La6 Ge4 90.0 13 .
Ge6 La6 Ge4 90.0 5_444 .
Ge6 La6 Ge4 90.0 13_455 .
Ge6 La6 Ge4 90.0 5_544 .
Ge4 La6 Ge4 180.0 9 .
Ge6 La6 Li3 45.72(13) 13 13
Ge6 La6 Li3 134.28(13) 5_444 13
Ge6 La6 Li3 100.69(12) 13_455 13
Ge6 La6 Li3 79.31(12) 5_544 13
Ge4 La6 Li3 133.97(12) 9 13
Ge4 La6 Li3 46.03(12) . 13
Ge6 La6 Li3 134.28(13) 13 5_444
Ge6 La6 Li3 45.72(13) 5_444 5_444
Ge6 La6 Li3 79.31(12) 13_455 5_444
Ge6 La6 Li3 100.69(12) 5_544 5_444
Ge4 La6 Li3 46.03(12) 9 5_444
Ge4 La6 Li3 133.97(12) . 5_444
Li3 La6 Li3 180.0(2) 13 5_444
Ge6 La6 Li3 79.31(12) 13 14_545
Ge6 La6 Li3 100.69(12) 5_444 14_545
Ge6 La6 Li3 134.28(13) 13_455 14_545
Ge6 La6 Li3 45.72(13) 5_544 14_545
Ge4 La6 Li3 133.97(12) 9 14_545
Ge4 La6 Li3 46.03(12) . 14_545
Li3 La6 Li3 42.9(3) 13 14_545
Li3 La6 Li3 137.1(3) 5_444 14_545
Ge6 La6 Li3 100.69(12) 13 6_454
Ge6 La6 Li3 79.31(12) 5_444 6_454
Ge6 La6 Li3 45.72(13) 13_455 6_454
Ge6 La6 Li3 134.28(13) 5_544 6_454
Ge4 La6 Li3 46.03(12) 9 6_454
Ge4 La6 Li3 133.97(12) . 6_454
Li3 La6 Li3 137.1(3) 13 6_454
Li3 La6 Li3 42.9(3) 5_444 6_454
Li3 La6 Li3 180.0(2) 14_545 6_454
Ge6 La6 Li3 100.69(12) 13 13_455
Ge6 La6 Li3 79.31(12) 5_444 13_455
Ge6 La6 Li3 45.72(13) 13_455 13_455
Ge6 La6 Li3 134.28(13) 5_544 13_455
Ge4 La6 Li3 133.97(12) 9 13_455
Ge4 La6 Li3 46.03(12) . 13_455
Li3 La6 Li3 76.62(18) 13 13_455
Li3 La6 Li3 103.38(18) 5_444 13_455
Li3 La6 Li3 92.1(2) 14_545 13_455
Li3 La6 Li3 87.9(2) 6_454 13_455
Ge6 La6 Li3 79.31(12) 13 5_544
Ge6 La6 Li3 100.69(12) 5_444 5_544
Ge6 La6 Li3 134.28(13) 13_455 5_544
Ge6 La6 Li3 45.72(13) 5_544 5_544
Ge4 La6 Li3 46.03(12) 9 5_544
Ge4 La6 Li3 133.97(12) . 5_544
Li3 La6 Li3 103.38(18) 13 5_544
Li3 La6 Li3 76.62(18) 5_444 5_544
Li3 La6 Li3 87.9(2) 14_545 5_544
Li3 La6 Li3 92.1(2) 6_454 5_544
Li3 La6 Li3 180.0(2) 13_455 5_544
Ge2 Ge1 Ge1 113.121(19) . 2
Ge2 Ge1 Li2 136.1(2) . .
Ge1 Ge1 Li2 110.79(19) 2 .
Ge2 Ge1 La5 71.193(16) . 13
Ge1 Ge1 La5 134.642(7) 2 13
Li2 Ge1 La5 78.34(13) . 13
Ge2 Ge1 La5 71.193(16) . 13_455
Ge1 Ge1 La5 134.642(8) 2 13_455
Li2 Ge1 La5 78.34(13) . 13_455
La5 Ge1 La5 90.424(15) 13 13_455
Ge2 Ge1 La1 134.353(10) . .
Ge1 Ge1 La1 66.984(9) 2 .
Li2 Ge1 La1 65.43(12) . .
La5 Ge1 La1 78.770(9) 13 .
La5 Ge1 La1 143.53(2) 13_455 .
Ge2 Ge1 La1 134.354(10) . 1_455
Ge1 Ge1 La1 66.984(9) 2 1_455
Li2 Ge1 La1 65.43(12) . 1_455
La5 Ge1 La1 143.53(2) 13 1_455
La5 Ge1 La1 78.770(9) 13_455 1_455
La1 Ge1 La1 89.455(17) . 1_455
Ge2 Ge1 La2 64.072(15) . 1_455
Ge1 Ge1 La2 67.978(9) 2 1_455
Li2 Ge1 La2 136.66(4) . 1_455
La5 Ge1 La2 135.265(19) 13 1_455
La5 Ge1 La2 75.663(9) 13_455 1_455
La1 Ge1 La2 134.857(17) . 1_455
La1 Ge1 La2 75.844(11) 1_455 1_455
Ge2 Ge1 La2 64.071(14) . .
Ge1 Ge1 La2 67.978(9) 2 .
Li2 Ge1 La2 136.66(4) . .
La5 Ge1 La2 75.664(9) 13 .
La5 Ge1 La2 135.263(19) 13_455 .
La1 Ge1 La2 75.844(11) . .
La1 Ge1 La2 134.858(17) 1_455 .
La2 Ge1 La2 84.893(16) 1_455 .
Ge1 Ge2 Ge2 113.124(19) . 2_565
Ge1 Ge2 Li1 136.0(2) . .
Ge2 Ge2 Li1 110.9(2) 2_565 .
Ge1 Ge2 La2 71.030(16) . .
Ge2 Ge2 La2 134.627(8) 2_565 .
Li1 Ge2 La2 78.45(14) . .
Ge1 Ge2 La2 71.028(16) . 1_455
Ge2 Ge2 La2 134.627(8) 2_565 1_455
Li1 Ge2 La2 78.46(14) . 1_455
La2 Ge2 La2 90.417(15) . 1_455
Ge1 Ge2 La4 134.167(10) . 13
Ge2 Ge2 La4 66.908(9) 2_565 13
Li1 Ge2 La4 65.68(13) . 13
La2 Ge2 La4 78.832(8) . 13
La2 Ge2 La4 143.89(2) 1_455 13
Ge1 Ge2 La4 134.167(10) . 13_455
Ge2 Ge2 La4 66.908(9) 2_565 13_455
Li1 Ge2 La4 65.68(13) . 13_455
La2 Ge2 La4 143.89(2) . 13_455
La2 Ge2 La4 78.834(9) 1_455 13_455
La4 Ge2 La4 89.760(17) 13 13_455
Ge1 Ge2 La5 63.959(14) . 13_455
Ge2 Ge2 La5 68.014(9) 2_565 13_455
Li1 Ge2 La5 136.78(4) . 13_455
La2 Ge2 La5 134.989(19) . 13_455
La2 Ge2 La5 75.571(9) 1_455 13_455
La4 Ge2 La5 134.794(18) 13 13_455
La4 Ge2 La5 75.753(11) 13_455 13_455
Ge1 Ge2 La5 63.959(14) . 13
Ge2 Ge2 La5 68.014(9) 2_565 13
Li1 Ge2 La5 136.78(4) . 13
La2 Ge2 La5 75.572(9) . 13
La2 Ge2 La5 134.987(19) 1_455 13
La4 Ge2 La5 75.753(11) 13 13
La4 Ge2 La5 134.794(18) 13_455 13
La5 Ge2 La5 84.696(16) 13_455 13
Li1 Ge3 Li1 58.5(3) . 2
Li1 Ge3 Li1 115.0(3) . 1_655
Li1 Ge3 Li1 154.3(4) 2 1_655
Li1 Ge3 Li1 154.3(4) . 2_655
Li1 Ge3 Li1 115.0(3) 2 2_655
Li1 Ge3 Li1 58.5(3) 1_655 2_655
Li1 Ge3 Li1 76.0(2) . 13
Li1 Ge3 Li1 121.38(14) 2 13
Li1 Ge3 Li1 76.0(2) 1_655 13
Li1 Ge3 Li1 121.38(14) 2_655 13
Li1 Ge3 Li1 121.38(14) . 14_545
Li1 Ge3 Li1 76.0(2) 2 14_545
Li1 Ge3 Li1 121.38(14) 1_655 14_545
Li1 Ge3 Li1 76.0(2) 2_655 14_545
Li1 Ge3 Li1 102.6(4) 13 14_545
Li1 Ge3 La2 77.1(2) . .
Li1 Ge3 La2 77.1(2) 2 .
Li1 Ge3 La2 77.1(2) 1_655 .
Li1 Ge3 La2 77.1(2) 2_655 .
Li1 Ge3 La2 128.69(19) 13 .
Li1 Ge3 La2 128.69(19) 14_545 .
Li1 Ge3 La4 138.7(2) . 1_655
Li1 Ge3 La4 138.7(2) 2 1_655
Li1 Ge3 La4 64.28(19) 1_655 1_655
Li1 Ge3 La4 64.28(19) 2_655 1_655
Li1 Ge3 La4 63.57(12) 13 1_655
Li1 Ge3 La4 63.57(12) 14_545 1_655
La2 Ge3 La4 135.393(11) . 1_655
Li1 Ge3 La4 64.28(19) . .
Li1 Ge3 La4 64.28(19) 2 .
Li1 Ge3 La4 138.7(2) 1_655 .
Li1 Ge3 La4 138.7(2) 2_655 .
Li1 Ge3 La4 63.57(12) 13 .
Li1 Ge3 La4 63.57(12) 14_545 .
La2 Ge3 La4 135.393(11) . .
La4 Ge3 La4 89.21(2) 1_655 .
Li3 Ge4 Li3 151.7(4) 14_445 13
Li3 Ge4 Li3 59.0(4) 14_445 13_455
Li3 Ge4 Li3 113.3(3) 13 13_455
Li3 Ge4 Li3 113.3(3) 14_445 14_545
Li3 Ge4 Li3 59.0(4) 13 14_545
Li3 Ge4 Li3 151.7(4) 13_455 14_545
Li3 Ge4 Li2 122.63(17) 14_445 .
Li3 Ge4 Li2 76.1(2) 13 .
Li3 Ge4 Li2 76.1(2) 13_455 .
Li3 Ge4 Li2 122.63(17) 14_545 .
Li3 Ge4 Li2 76.1(2) 14_445 2
Li3 Ge4 Li2 122.63(17) 13 2
Li3 Ge4 Li2 122.63(17) 13_455 2
Li3 Ge4 Li2 76.1(2) 14_545 2
Li2 Ge4 Li2 104.5(4) . 2
Li3 Ge4 La1 65.17(18) 14_445 1_455
Li3 Ge4 La1 139.9(2) 13 1_455
Li3 Ge4 La1 65.17(18) 13_455 1_455
Li3 Ge4 La1 139.9(2) 14_545 1_455
Li2 Ge4 La1 64.43(12) . 1_455
Li2 Ge4 La1 64.43(12) 2 1_455
Li3 Ge4 La1 139.9(2) 14_445 .
Li3 Ge4 La1 65.17(18) 13 .
Li3 Ge4 La1 139.9(2) 13_455 .
Li3 Ge4 La1 65.17(18) 14_545 .
Li2 Ge4 La1 64.43(12) . .
Li2 Ge4 La1 64.43(12) 2 .
La1 Ge4 La1 90.37(2) 1_455 .
Li3 Ge4 La6 75.83(19) 14_445 .
Li3 Ge4 La6 75.83(19) 13 .
Li3 Ge4 La6 75.83(19) 13_455 .
Li3 Ge4 La6 75.83(19) 14_545 .
Li2 Ge4 La6 127.77(19) . .
Li2 Ge4 La6 127.77(19) 2 .
La1 Ge4 La6 134.814(11) 1_455 .
La1 Ge4 La6 134.815(11) . .
Li2 Ge5 Li2 155.5(4) 14_445 13
Li2 Ge5 Li2 58.5(3) 14_445 13_455
Li2 Ge5 Li2 115.6(3) 13 13_455
Li2 Ge5 Li2 115.6(3) 14_445 14_545
Li2 Ge5 Li2 58.5(3) 13 14_545
Li2 Ge5 Li2 155.5(4) 13_455 14_545
Li2 Ge5 Li3 76.1(2) 14_445 2
Li2 Ge5 Li3 120.79(17) 13 2
Li2 Ge5 Li3 120.79(17) 13_455 2
Li2 Ge5 Li3 76.1(2) 14_545 2
Li2 Ge5 Li3 120.79(17) 14_445 .
Li2 Ge5 Li3 76.1(2) 13 .
Li2 Ge5 Li3 76.1(2) 13_455 .
Li2 Ge5 Li3 120.79(17) 14_545 .
Li3 Ge5 Li3 100.7(4) 2 .
Li2 Ge5 La5 77.7(2) 14_445 .
Li2 Ge5 La5 77.7(2) 13 .
Li2 Ge5 La5 77.7(2) 13_455 .
Li2 Ge5 La5 77.7(2) 14_545 .
Li3 Ge5 La5 129.64(19) 2 .
Li3 Ge5 La5 129.64(19) . .
Li2 Ge5 La3 64.24(19) 14_445 1_455
Li2 Ge5 La3 137.8(2) 13 1_455
Li2 Ge5 La3 64.24(19) 13_455 1_455
Li2 Ge5 La3 137.8(2) 14_545 1_455
Li3 Ge5 La3 62.67(12) 2 1_455
Li3 Ge5 La3 62.67(12) . 1_455
La5 Ge5 La3 136.030(11) . 1_455
Li2 Ge5 La3 137.8(2) 14_445 .
Li2 Ge5 La3 64.24(19) 13 .
Li2 Ge5 La3 137.8(2) 13_455 .
Li2 Ge5 La3 64.24(19) 14_545 .
Li3 Ge5 La3 62.67(12) 2 .
Li3 Ge5 La3 62.66(12) . .
La5 Ge5 La3 136.032(11) . .
La3 Ge5 La3 87.94(2) 1_455 .
Ge6 Ge6 Li3 109.4(2) 9_556 .
Ge6 Ge6 Li3 109.4(2) 9_556 10_556
Li3 Ge6 Li3 141.2(4) . 10_556
Ge6 Ge6 La6 134.544(10) 9_556 5
Li3 Ge6 La6 76.52(15) . 5
Li3 Ge6 La6 76.52(15) 10_556 5
Ge6 Ge6 La6 134.544(10) 9_556 5_455
Li3 Ge6 La6 76.52(14) . 5_455
Li3 Ge6 La6 76.52(14) 10_556 5_455
La6 Ge6 La6 90.91(2) 5 5_455
Ge6 Ge6 La3 67.098(12) 9_556 .
Li3 Ge6 La3 63.71(13) . .
Li3 Ge6 La3 134.55(5) 10_556 .
La6 Ge6 La3 77.231(6) 5 .
La6 Ge6 La3 140.082(12) 5_455 .
Ge6 Ge6 La3 67.099(12) 9_556 1_455
Li3 Ge6 La3 63.70(14) . 1_455
Li3 Ge6 La3 134.56(5) 10_556 1_455
La6 Ge6 La3 140.080(12) 5 1_455
La6 Ge6 La3 77.232(6) 5_455 1_455
La3 Ge6 La3 87.752(14) . 1_455
Ge6 Ge6 La3 67.099(12) 9_556 9_656
Li3 Ge6 La3 134.56(5) . 9_656
Li3 Ge6 La3 63.70(13) 10_556 9_656
La6 Ge6 La3 77.232(6) 5 9_656
La6 Ge6 La3 140.080(12) 5_455 9_656
La3 Ge6 La3 74.713(15) . 9_656
La3 Ge6 La3 134.20(2) 1_455 9_656
Ge6 Ge6 La3 67.099(12) 9_556 9_556
Li3 Ge6 La3 134.56(5) . 9_556
Li3 Ge6 La3 63.70(14) 10_556 9_556
La6 Ge6 La3 140.080(12) 5 9_556
La6 Ge6 La3 77.232(6) 5_455 9_556
La3 Ge6 La3 134.20(2) . 9_556
La3 Ge6 La3 74.716(15) 1_455 9_556
La3 Ge6 La3 87.750(14) 9_656 9_556
Ge2 Li1 Li1 110.9(2) . 2
Ge2 Li1 Ge3 112.5(2) . .
Li1 Li1 Ge3 60.73(17) 2 .
Ge2 Li1 Ge3 112.5(2) . 1_455
Li1 Li1 Ge3 60.73(17) 2 1_455
Ge3 Li1 Ge3 115.0(3) . 1_455
Ge2 Li1 Ge3 107.8(3) . 13
Li1 Li1 Ge3 141.32(19) 2 13
Ge3 Li1 Ge3 104.0(2) . 13
Ge3 Li1 Ge3 104.0(2) 1_455 13
Ge2 Li1 La4 176.5(4) . .
Li1 Li1 La4 65.60(17) 2 .
Ge3 Li1 La4 66.13(19) . .
Ge3 Li1 La4 66.13(19) 1_455 .
Ge3 Li1 La4 75.7(2) 13 .
Ge2 Li1 La4 66.24(17) . 13
Li1 Li1 La4 133.21(12) 2 13
Ge3 Li1 La4 76.99(5) . 13
Ge3 Li1 La4 166.0(3) 1_455 13
Ge3 Li1 La4 64.66(17) 13 13
La4 Li1 La4 116.0(2) . 13
Ge2 Li1 La4 66.24(17) . 13_455
Li1 Li1 La4 133.21(12) 2 13_455
Ge3 Li1 La4 166.0(3) . 13_455
Ge3 Li1 La4 76.99(5) 1_455 13_455
Ge3 Li1 La4 64.66(17) 13 13_455
La4 Li1 La4 116.0(2) . 13_455
La4 Li1 La4 90.3(2) 13 13_455
Ge2 Li1 Li1 123.9(3) . 13
Li1 Li1 Li1 105.0(3) 2 13
Ge3 Li1 Li1 53.60(13) . 13
Ge3 Li1 Li1 122.5(5) 1_455 13
Ge3 Li1 Li1 50.4(3) 13 13
La4 Li1 Li1 58.2(3) . 13
La4 Li1 Li1 57.72(18) 13 13
La4 Li1 Li1 114.6(4) 13_455 13
Ge2 Li1 Li1 123.9(3) . 13_455
Li1 Li1 Li1 105.0(3) 2 13_455
Ge3 Li1 Li1 122.5(5) . 13_455
Ge3 Li1 Li1 53.60(13) 1_455 13_455
Ge3 Li1 Li1 50.4(3) 13 13_455
La4 Li1 Li1 58.2(3) . 13_455
La4 Li1 Li1 114.6(4) 13 13_455
La4 Li1 Li1 57.72(18) 13_455 13_455
Li1 Li1 Li1 84.2(5) 13 13_455
Ge2 Li1 La2 57.78(16) . .
Li1 Li1 La2 69.19(13) 2 .
Ge3 Li1 La2 57.76(13) . .
Ge3 Li1 La2 120.0(3) 1_455 .
Ge3 Li1 La2 135.93(16) 13 .
La4 Li1 La2 119.7(2) . .
La4 Li1 La2 71.86(12) 13 .
La4 Li1 La2 123.9(3) 13_455 .
Li1 Li1 La2 99.91(14) 13 .
Li1 Li1 La2 173.5(4) 13_455 .
Ge2 Li1 La2 57.78(16) . 1_455
Li1 Li1 La2 69.19(13) 2 1_455
Ge3 Li1 La2 120.0(3) . 1_455
Ge3 Li1 La2 57.76(13) 1_455 1_455
Ge3 Li1 La2 135.93(16) 13 1_455
La4 Li1 La2 119.7(2) . 1_455
La4 Li1 La2 123.9(3) 13 1_455
La4 Li1 La2 71.86(12) 13_455 1_455
Li1 Li1 La2 173.5(4) 13 1_455
Li1 Li1 La2 99.91(14) 13_455 1_455
La2 Li1 La2 75.58(19) . 1_455
Li2 Li2 Ge1 110.79(19) 2_565 .
Li2 Li2 Ge5 60.74(16) 2_565 13
Ge1 Li2 Ge5 111.8(2) . 13
Li2 Li2 Ge5 60.74(16) 2_565 13_455
Ge1 Li2 Ge5 111.8(2) . 13_455
Ge5 Li2 Ge5 115.6(3) 13 13_455
Li2 Li2 Ge4 142.23(19) 2_565 .
Ge1 Li2 Ge4 107.0(3) . .
Ge5 Li2 Ge4 104.9(2) 13 .
Ge5 Li2 Ge4 104.9(2) 13_455 .
Li2 Li2 La3 65.84(16) 2_565 13
Ge1 Li2 La3 176.6(4) . 13
Ge5 Li2 La3 66.81(19) 13 13
Ge5 Li2 La3 66.81(19) 13_455 13
Ge4 Li2 La3 76.4(2) . 13
Li2 Li2 La1 133.25(12) 2_565 1_455
Ge1 Li2 La1 66.15(17) . 1_455
Ge5 Li2 La1 166.0(3) 13 1_455
Ge5 Li2 La1 76.86(5) 13_455 1_455
Ge4 Li2 La1 64.15(16) . 1_455
La3 Li2 La1 116.0(2) 13 1_455
Li2 Li2 La1 133.25(12) 2_565 .
Ge1 Li2 La1 66.15(17) . .
Ge5 Li2 La1 76.86(5) 13 .
Ge5 Li2 La1 166.0(3) 13_455 .
Ge4 Li2 La1 64.15(16) . .
La3 Li2 La1 116.0(2) 13 .
La1 Li2 La1 90.1(2) 1_455 .
Li2 Li2 Li3 104.7(2) 2_565 13_455
Ge1 Li2 Li3 124.3(3) . 13_455
Ge5 Li2 Li3 122.8(4) 13 13_455
Ge5 Li2 Li3 53.77(17) 13_455 13_455
Ge4 Li2 Li3 51.1(2) . 13_455
La3 Li2 Li3 57.8(2) 13 13_455
La1 Li2 Li3 58.19(17) 1_455 13_455
La1 Li2 Li3 114.9(3) . 13_455
Li2 Li2 Li3 104.7(2) 2_565 13
Ge1 Li2 Li3 124.3(3) . 13
Ge5 Li2 Li3 53.77(17) 13 13
Ge5 Li2 Li3 122.8(4) 13_455 13
Ge4 Li2 Li3 51.1(2) . 13
La3 Li2 Li3 57.8(2) 13 13
La1 Li2 Li3 114.9(3) 1_455 13
La1 Li2 Li3 58.20(17) . 13
Li3 Li2 Li3 84.1(3) 13_455 13
Li2 Li2 La5 69.31(13) 2_565 13
Ge1 Li2 La5 57.56(16) . 13
Ge5 Li2 La5 57.33(12) 13 13
Ge5 Li2 La5 119.7(3) 13_455 13
Ge4 Li2 La5 135.47(16) . 13
La3 Li2 La5 120.09(19) 13 13
La1 Li2 La5 123.6(3) 1_455 13
La1 Li2 La5 71.77(11) . 13
Li3 Li2 La5 173.4(3) 13_455 13
Li3 Li2 La5 100.05(11) 13 13
Li2 Li2 La5 69.31(13) 2_565 13_455
Ge1 Li2 La5 57.56(16) . 13_455
Ge5 Li2 La5 119.7(3) 13 13_455
Ge5 Li2 La5 57.33(12) 13_455 13_455
Ge4 Li2 La5 135.47(16) . 13_455
La3 Li2 La5 120.09(19) 13 13_455
La1 Li2 La5 71.77(11) 1_455 13_455
La1 Li2 La5 123.6(3) . 13_455
Li3 Li2 La5 100.05(11) 13_455 13_455
Li3 Li2 La5 173.4(3) 13 13_455
La5 Li2 La5 75.41(18) 13 13_455
Li3 Li3 Ge6 109.4(2) 2_565 .
Li3 Li3 Ge4 60.50(18) 2_565 13
Ge6 Li3 Ge4 113.2(2) . 13
Li3 Li3 Ge4 60.50(18) 2_565 13_455
Ge6 Li3 Ge4 113.2(2) . 13_455
Ge4 Li3 Ge4 113.3(3) 13 13_455
Li3 Li3 Ge5 140.35(19) 2_565 .
Ge6 Li3 Ge5 110.2(3) . .
Ge4 Li3 Ge5 102.9(2) 13 .
Ge4 Li3 Ge5 102.9(2) 13_455 .
Li3 Li3 La3 132.88(13) 2_565 1_455
Ge6 Li3 La3 67.03(18) . 1_455
Ge4 Li3 La3 166.5(3) 13 1_455
Ge4 Li3 La3 77.48(5) 13_455 1_455
Ge5 Li3 La3 65.61(18) . 1_455
Li3 Li3 La3 132.88(13) 2_565 .
Ge6 Li3 La3 67.03(18) . .
Ge4 Li3 La3 77.48(5) 13 .
Ge4 Li3 La3 166.5(3) 13_455 .
Ge5 Li3 La3 65.61(18) . .
La3 Li3 La3 90.8(2) 1_455 .
Li3 Li3 La1 65.37(17) 2_565 13
Ge6 Li3 La1 174.8(4) . 13
Ge4 Li3 La1 64.68(18) 13 13
Ge4 Li3 La1 64.68(18) 13_455 13
Ge5 Li3 La1 75.0(2) . 13
La3 Li3 La1 116.2(2) 1_455 13
La3 Li3 La1 116.2(2) . 13
Li3 Li3 Li2 104.7(2) 2_565 13_455
Ge6 Li3 Li2 125.1(3) . 13_455
Ge4 Li3 Li2 120.9(3) 13 13_455
Ge4 Li3 Li2 52.75(16) 13_455 13_455
Ge5 Li3 Li2 50.16(19) . 13_455
La3 Li3 Li2 58.17(17) 1_455 13_455
La3 Li3 Li2 115.2(3) . 13_455
La1 Li3 Li2 58.0(2) 13 13_455
Li3 Li3 Li2 104.7(2) 2_565 13
Ge6 Li3 Li2 125.1(3) . 13
Ge4 Li3 Li2 52.75(16) 13 13
Ge4 Li3 Li2 120.9(3) 13_455 13
Ge5 Li3 Li2 50.16(19) . 13
La3 Li3 Li2 115.2(3) 1_455 13
La3 Li3 Li2 58.18(17) . 13
La1 Li3 Li2 58.0(2) 13 13
Li2 Li3 Li2 84.0(3) 13_455 13
Li3 Li3 La6 68.56(15) 2_565 5
Ge6 Li3 La6 57.76(15) . 5
Ge4 Li3 La6 58.14(12) 13 5
Ge4 Li3 La6 120.5(3) 13_455 5
Ge5 Li3 La6 136.42(17) . 5
La3 Li3 La6 124.7(3) 1_455 5
La3 Li3 La6 71.74(11) . 5
La1 Li3 La6 118.6(2) 13 5
Li2 Li3 La6 173.0(3) 13_455 5
Li2 Li3 La6 99.35(12) 13 5
Li3 Li3 La6 68.56(14) 2_565 5_455
Ge6 Li3 La6 57.76(15) . 5_455
Ge4 Li3 La6 120.5(3) 13 5_455
Ge4 Li3 La6 58.14(12) 13_455 5_455
Ge5 Li3 La6 136.42(17) . 5_455
La3 Li3 La6 71.74(11) 1_455 5_455
La3 Li3 La6 124.7(3) . 5_455
La1 Li3 La6 118.6(2) 13 5_455
Li2 Li3 La6 99.35(12) 13_455 5_455
Li2 Li3 La6 173.0(3) 13 5_455
La6 Li3 La6 76.62(18) 5 5_455

loop_
_geom_bond_atom_site_label_1
_geom_bond_atom_site_label_2
_geom_bond_distance
_geom_bond_site_symmetry_2
La1 Ge4 3.1890(6) .
La1 Ge4 3.1890(6) 1_655
La1 Li2 3.196(6) 2
La1 Li2 3.196(6) 1_655
La1 Li2 3.196(6) 2_655
La1 Li2 3.196(6) .
La1 Li3 3.202(9) 14_545
La1 Li3 3.202(9) 13
La1 Ge1 3.2145(5) .
La1 Ge1 3.2145(5) 1_655
La1 Ge1 3.2145(5) 2_655
La1 Ge1 3.2145(5) 2
La2 Ge2 3.1876(4) .
La2 Ge2 3.1877(4) 1_655
La2 Ge2 3.1877(4) 2
La2 Ge2 3.1877(4) 2_655
La2 Ge3 3.2025(9) .
La2 Ge1 3.3519(5) .
La2 Ge1 3.3519(5) 2
La2 Ge1 3.3519(5) 1_655
La2 Ge1 3.3519(5) 2_655
La2 Li1 3.691(8) 1_655
La2 Li1 3.691(8) 2_655
La2 Li1 3.691(8) 2
La3 Li3 3.178(7) .
La3 Li3 3.178(7) 2
La3 Li3 3.178(7) 1_655
La3 Li3 3.178(7) 2_655
La3 Li2 3.193(10) 14_545
La3 Li2 3.193(10) 13
La3 Ge5 3.2584(6) .
La3 Ge5 3.2585(6) 1_655
La3 Ge6 3.2638(4) 1_655
La3 Ge6 3.2638(4) .
La3 Ge6 3.2638(4) 9_656
La3 Ge6 3.2638(4) 9_556
La4 Li1 3.174(10) .
La4 Li1 3.174(10) 2
La4 Li1 3.192(6) 14_445
La4 Li1 3.192(6) 13
La4 Li1 3.192(6) 14_545
La4 Li1 3.192(6) 13_455
La4 Ge2 3.2059(5) 13
La4 Ge2 3.2059(5) 14_545
La4 Ge2 3.2059(5) 14_445
La4 Ge2 3.2059(5) 13_455
La4 Ge3 3.2213(6) 1_455
La4 Ge3 3.2214(6) .
La5 Ge5 3.1866(9) .
La5 Ge1 3.1875(4) 13
La5 Ge1 3.1875(4) 14_445
La5 Ge1 3.1875(4) 14_545
La5 Ge1 3.1875(4) 13_455
La5 Ge2 3.3583(5) 14_445
La5 Ge2 3.3583(5) 13_455
La5 Ge2 3.3583(5) 14_545
La5 Ge2 3.3583(5) 13
La5 Li2 3.699(8) 13
La5 Li2 3.699(8) 14_545
La5 Li2 3.699(8) 13_455
La6 Ge6 3.1741(5) 13
La6 Ge6 3.1741(5) 5_444
La6 Ge6 3.1741(5) 13_455
La6 Ge6 3.1741(5) 5_544
La6 Ge4 3.1966(8) 9
La6 Ge4 3.1967(8) .
La6 Li3 3.649(7) 13
La6 Li3 3.649(7) 5_444
La6 Li3 3.649(7) 14_545
La6 Li3 3.649(7) 6_454
La6 Li3 3.649(7) 13_455
La6 Li3 3.649(7) 5_544
Ge1 Ge2 2.5019(8) .
Ge1 Ge1 2.5137(11) 2
Ge1 Li2 2.629(10) .
Ge1 La5 3.1875(4) 13
Ge1 La5 3.1875(4) 13_455
Ge1 La1 3.2146(5) 1_455
Ge1 La2 3.3519(5) 1_455
Ge2 Ge2 2.5146(11) 2_565
Ge2 Li1 2.606(10) .
Ge2 La2 3.1877(4) 1_455
Ge2 La4 3.2059(5) 13
Ge2 La4 3.2059(5) 13_455
Ge2 La5 3.3582(5) 13_455
Ge2 La5 3.3582(5) 13
Ge3 Li1 2.682(5) .
Ge3 Li1 2.682(5) 2
Ge3 Li1 2.682(5) 1_655
Ge3 Li1 2.682(5) 2_655
Ge3 Li1 2.800(10) 13
Ge3 Li1 2.800(10) 14_545
Ge3 La4 3.2214(6) 1_655
Ge4 Li3 2.709(5) 14_445
Ge4 Li3 2.709(5) 13
Ge4 Li3 2.709(5) 13_455
Ge4 Li3 2.709(5) 14_545
Ge4 Li2 2.770(9) .
Ge4 Li2 2.770(9) 2
Ge4 La1 3.1889(6) 1_455
Ge5 Li2 2.673(5) 14_445
Ge5 Li2 2.673(5) 13
Ge5 Li2 2.673(5) 13_455
Ge5 Li2 2.673(5) 14_545
Ge5 Li3 2.808(10) 2
Ge5 Li3 2.809(10) .
Ge5 La3 3.2583(6) 1_455
Ge6 Ge6 2.5403(15) 9_556
Ge6 Li3 2.686(9) .
Ge6 Li3 2.686(9) 10_556
Ge6 La6 3.1741(5) 5
Ge6 La6 3.1741(5) 5_455
Ge6 La3 3.2639(4) 1_455
Ge6 La3 3.2639(4) 9_656
Ge6 La3 3.2639(4) 9_556
Li1 Li1 2.622(18) 2
Li1 Ge3 2.682(5) 1_455
Li1 Ge3 2.800(10) 13
Li1 La4 3.192(6) 13
Li1 La4 3.192(6) 13_455
Li1 Li1 3.375(15) 13
Li1 Li1 3.375(15) 13_455
Li1 La2 3.692(8) 1_455
Li2 Li2 2.613(17) 2_565
Li2 Ge5 2.673(5) 13
Li2 Ge5 2.673(5) 13_455
Li2 La3 3.193(10) 13
Li2 La1 3.196(6) 1_455
Li2 Li3 3.379(11) 13_455
Li2 Li3 3.379(11) 13
Li2 La5 3.699(8) 13
Li2 La5 3.699(8) 13_455
Li3 Li3 2.668(19) 2_565
Li3 Ge4 2.709(5) 13
Li3 Ge4 2.709(5) 13_455
Li3 La3 3.178(7) 1_455
Li3 La1 3.202(9) 13
Li3 Li2 3.379(11) 13_455
Li3 Li2 3.379(11) 13
Li3 La6 3.649(7) 5
Li3 La6 3.649(7) 5_455
